data_4346665
loop_
_publ_author_name
'Konarev, Dmitri V.'
'Kuzmin, Alexey V.'
'Nakano, Yoshiaki'
'Faraonov, Maxim A.'
'Khasanov, Salavat S.'
'Otsuka, Akihiro'
'Yamochi, Hideki'
'Saito, Gunzi'
'Lyubovskaya, Rimma N.'

_publ_section_title
;
 Coordination Complexes of Transition Metals (M = Mo, Fe, Rh, and Ru) with
 Tin(II) Phthalocyanine in Neutral, Monoanionic, and Dianionic States.
;
_journal_issue 4
_journal_name_full 'Inorganic chemistry'
_journal_page_first 1390
_journal_page_last 1402
_journal_paper_doi 10.1021/acs.inorgchem.5b01906
_journal_volume 55
_journal_year 2016
_chemical_formula_moiety 'C39 H21 N8 Fe O2 Sn, C18 H36 N2 O6 Na, 1.5(C6 H4 CL2)'
_chemical_formula_sum 'C66 H63 Cl3 Fe N10 Na O8 Sn'
_chemical_formula_weight 1428.14
_space_group_crystal_system monoclinic
_space_group_IT_number 14
_space_group_name_Hall '-P 2yn'
_space_group_name_H-M_alt 'P 1 21/n 1'
_atom_sites_solution_hydrogens geom
_atom_sites_solution_primary direct
_atom_sites_solution_secondary difmap
_audit_creation_date
;
'Tue Jul 14 20:06:00 2015'
;
_audit_creation_method
;
CrysAlisPro, Agilent Technologies,
Version 1.171.37.31 (release 14-01-2014 CrysAlis171 .NET)
(compiled Jan 14 2014,18:38:05)
;
_cell_angle_alpha 90
_cell_angle_beta 90.574(2)
_cell_angle_gamma 90
_cell_formula_units_Z 4
_cell_length_a 11.3884(3)
_cell_length_b 22.9569(7)
_cell_length_c 23.6336(7)
_cell_measurement_reflns_used 13671
_cell_measurement_temperature 150(2)
_cell_measurement_theta_max 27.749
_cell_measurement_theta_min 2.4680
_cell_volume 6178.5(3)
_computing_cell_refinement
;
CrysAlisPro, Agilent Technologies,
Version 1.171.37.31 (release 14-01-2014 CrysAlis171 .NET)
(compiled Jan 14 2014,18:38:05)
;
_computing_data_collection
;
CrysAlisPro, Agilent Technologies,
Version 1.171.37.31 (release 14-01-2014 CrysAlis171 .NET)
(compiled Jan 14 2014,18:38:05)
;
_computing_data_reduction
;
CrysAlisPro, Agilent Technologies,
Version 1.171.37.31 (release 14-01-2014 CrysAlis171 .NET)
(compiled Jan 14 2014,18:38:05)
;
_computing_molecular_graphics WinGX
_computing_publication_material WinGX
_computing_structure_refinement 'SHELXL-2013 (Sheldrick, 2013)'
_computing_structure_solution 'SHELXL-2013 (Sheldrick, 2013)'
_diffrn_ambient_environment N~2~
_diffrn_ambient_temperature 150(2)
_diffrn_detector 'CCD plate'
_diffrn_detector_area_resol_mean 5.2283
_diffrn_detector_type AtlasS2
_diffrn_measured_fraction_theta_full 0.998
_diffrn_measured_fraction_theta_max 0.953
_diffrn_measurement_device 'four-circle diffractometer'
_diffrn_measurement_device_type 'Xcalibur, AtlasS2, Gemini'
_diffrn_measurement_method '\w scans'
_diffrn_radiation_monochromator graphite
_diffrn_radiation_probe x-ray
_diffrn_radiation_type 'Mo K\a'
_diffrn_radiation_wavelength 0.71073
_diffrn_reflns_av_R_equivalents 0.0420
_diffrn_reflns_av_unetI/netI 0.0531
_diffrn_reflns_Laue_measured_fraction_full 0.998
_diffrn_reflns_Laue_measured_fraction_max 0.953
_diffrn_reflns_limit_h_max 15
_diffrn_reflns_limit_h_min -14
_diffrn_reflns_limit_k_max 30
_diffrn_reflns_limit_k_min -26
_diffrn_reflns_limit_l_max 26
_diffrn_reflns_limit_l_min -31
_diffrn_reflns_number 55582
_diffrn_reflns_point_group_measured_fraction_full 0.998
_diffrn_reflns_point_group_measured_fraction_max 0.953
_diffrn_reflns_theta_full 25.242
_diffrn_reflns_theta_max 28.290
_diffrn_reflns_theta_min 2.167
_diffrn_source 'Enhance (Mo) X-ray Source'
_exptl_absorpt_coefficient_mu 0.842
_exptl_absorpt_correction_T_max 0.938
_exptl_absorpt_correction_T_min 0.850
_exptl_absorpt_correction_type analytical
_exptl_absorpt_process_details
;
CrysAlisPro, Agilent Technologies,
Version 1.171.37.31 (release 14-01-2014 CrysAlis171 .NET)
(compiled Jan 14 2014,18:38:05)
Analytical numeric absorption correction using a multifaceted crystal
model based on expressions derived by R.C. Clark & J.S. Reid.
(Clark, R. C. & Reid, J. S. (1995). Acta Cryst. A51, 887-897)
Empirical absorption correction using spherical harmonics,
implemented in SCALE3 ABSPACK scaling algorithm.
;
_exptl_crystal_colour black
_exptl_crystal_density_diffrn 1.535
_exptl_crystal_description prism
_exptl_crystal_F_000 2924
_exptl_crystal_size_max 0.310
_exptl_crystal_size_mid 0.110
_exptl_crystal_size_min 0.100
_refine_diff_density_max 1.549
_refine_diff_density_min -0.660
_refine_diff_density_rms 0.088
_refine_ls_extinction_method none
_refine_ls_goodness_of_fit_ref 1.021
_refine_ls_hydrogen_treatment constr
_refine_ls_matrix_type full
_refine_ls_number_parameters 1046
_refine_ls_number_reflns 14627
_refine_ls_number_restraints 1137
_refine_ls_restrained_S_all 1.003
_refine_ls_R_factor_all 0.0758
_refine_ls_R_factor_gt 0.0472
_refine_ls_shift/su_max 0.001
_refine_ls_shift/su_mean 0.000
_refine_ls_structure_factor_coef Fsqd
_refine_ls_weighting_details 'w=1/[\s^2^(Fo^2^)+(0.0518P)^2^+7.3942P] where P=(Fo^2^+2Fc^2^)/3'
_refine_ls_weighting_scheme calc
_refine_ls_wR_factor_gt 0.1043
_refine_ls_wR_factor_ref 0.1172
_reflns_Friedel_coverage 0.000
_reflns_number_gt 10741
_reflns_number_total 14627
_reflns_threshold_expression 'I > 2\s(I)'
_cod_data_source_file ic5b01906_si_002.cif
_cod_data_source_block SnPcFeCp(CO)2-CryptandNa-DCB
_cod_original_sg_symbol_H-M 'P 21/n'
_cod_database_code 4346665
_shelx_space_group_comment
;
The symmetry employed for this shelxl refinement is uniquely defined
by the following loop, which should always be used as a source of
symmetry information in preference to the above space-group names.
They are only intended as comments.
;
_shelx_estimated_absorpt_t_min 0.780
_shelx_estimated_absorpt_t_max 0.921
_shelxl_version_number 2013-4

loop_
_space_group_symop_operation_xyz
'x, y, z'
'-x+1/2, y+1/2, -z+1/2'
'-x, -y, -z'
'x-1/2, -y-1/2, z-1/2'

loop_
_atom_site_label
_atom_site_type_symbol
_atom_site_fract_x
_atom_site_fract_y
_atom_site_fract_z
_atom_site_U_iso_or_equiv
_atom_site_adp_type
_atom_site_occupancy
_atom_site_site_symmetry_order
_atom_site_calc_flag
_atom_site_refinement_flags_posn
_atom_site_refinement_flags_adp
_atom_site_refinement_flags_occupancy
_atom_site_disorder_assembly
_atom_site_disorder_group
Sn Sn 0.67660(2) 0.13779(2) 0.45166(2) 0.02128(7) Uani 1 1 d . U . . .
N101 N 0.6007(2) 0.10801(12) 0.37363(10) 0.0232(5) Uani 1 1 d . U . . .
N102 N 0.5007(2) 0.16353(12) 0.46683(11) 0.0253(5) Uani 1 1 d . U . . .
N103 N 0.7118(2) 0.22036(12) 0.49090(11) 0.0265(5) Uani 1 1 d . U . . .
N104 N 0.8108(2) 0.16645(12) 0.39633(11) 0.0268(5) Uani 1 1 d . U . . .
N105 N 0.7797(2) 0.10203(12) 0.31606(11) 0.0290(6) Uani 1 1 d . U . . .
N106 N 0.3946(2) 0.09786(12) 0.40341(11) 0.0246(5) Uani 1 1 d . U . . .
N107 N 0.5278(2) 0.23272(13) 0.54382(12) 0.0313(6) Uani 1 1 d . U . . .
N108 N 0.9147(2) 0.23492(13) 0.45794(12) 0.0306(6) Uani 1 1 d . U . . .
C101 C 0.6628(3) 0.09273(14) 0.32549(13) 0.0251(6) Uani 1 1 d . U . . .
C102 C 0.5859(3) 0.06533(14) 0.28704(13) 0.0264(6) Uani 1 1 d . U . . .
C103 C 0.4732(3) 0.06362(14) 0.31263(13) 0.0256(6) Uani 1 1 d . U . . .
C104 C 0.4852(3) 0.09013(14) 0.36609(13) 0.0244(6) Uani 1 1 d . U . . .
C105 C 0.4025(3) 0.13120(14) 0.44731(13) 0.0235(6) Uani 1 1 d . U . . .
C106 C 0.3035(3) 0.14439(15) 0.48429(13) 0.0249(6) Uani 1 1 d . U . . .
C107 C 0.3411(3) 0.18470(15) 0.52407(13) 0.0273(6) Uani 1 1 d . U . . .
C108 C 0.4660(3) 0.19626(15) 0.51383(13) 0.0268(6) Uani 1 1 d . U . . .
C109 C 0.6430(3) 0.24537(15) 0.53239(14) 0.0290(6) Uani 1 1 d . U . . .
C110 C 0.7098(3) 0.28854(15) 0.56080(15) 0.0320(7) Uani 1 1 d . U . . .
C111 C 0.8221(3) 0.28939(15) 0.53499(15) 0.0323(7) Uani 1 1 d . U . . .
C112 C 0.8219(3) 0.24646(15) 0.49272(14) 0.0281(6) Uani 1 1 d . U . . .
C113 C 0.9081(3) 0.19913(15) 0.41564(14) 0.0282(6) Uani 1 1 d . U . . .
C114 C 1.0066(3) 0.18653(16) 0.37807(15) 0.0328(7) Uani 1 1 d . U . . .
C115 C 0.9684(3) 0.14743(16) 0.33739(15) 0.0319(7) Uani 1 1 d . U . . .
C116 C 0.8439(3) 0.13500(15) 0.34793(14) 0.0275(6) Uani 1 1 d . U . . .
C117 C 0.6011(3) 0.04332(15) 0.23161(14) 0.0324(7) Uani 1 1 d . U . . .
H117 H 0.6761 0.0438 0.2143 0.039 Uiso 1 1 calc R U . . .
C118 C 0.5052(3) 0.02136(16) 0.20355(14) 0.0369(8) Uani 1 1 d . U . . .
H118 H 0.5140 0.0072 0.1661 0.044 Uiso 1 1 calc R U . . .
C119 C 0.3932(3) 0.01920(16) 0.22897(14) 0.0350(7) Uani 1 1 d . U . . .
H119 H 0.3288 0.0032 0.2084 0.042 Uiso 1 1 calc R U . . .
C120 C 0.3757(3) 0.03989(15) 0.28307(14) 0.0293(7) Uani 1 1 d . U . . .
H120 H 0.3005 0.0382 0.3000 0.035 Uiso 1 1 calc R U . . .
C121 C 0.1877(3) 0.12518(16) 0.48289(14) 0.0292(7) Uani 1 1 d . U . . .
H121 H 0.1620 0.0971 0.4560 0.035 Uiso 1 1 calc R U . . .
C122 C 0.1109(3) 0.14845(16) 0.52213(15) 0.0336(7) Uani 1 1 d . U . . .
H122 H 0.0311 0.1364 0.5218 0.040 Uiso 1 1 calc R U . . .
C123 C 0.1484(3) 0.18885(17) 0.56159(15) 0.0353(8) Uani 1 1 d . U . . .
H123 H 0.0940 0.2039 0.5881 0.042 Uiso 1 1 calc R U . . .
C124 C 0.2644(3) 0.20797(17) 0.56336(14) 0.0349(8) Uani 1 1 d . U . . .
H124 H 0.2901 0.2359 0.5904 0.042 Uiso 1 1 calc R U . . .
C125 C 0.6838(4) 0.32781(17) 0.60501(16) 0.0404(8) Uani 1 1 d . U . . .
H125 H 0.6094 0.3276 0.6228 0.048 Uiso 1 1 calc R U . . .
C126 C 0.7695(4) 0.36610(18) 0.62128(19) 0.0496(9) Uani 1 1 d . U . . .
H126 H 0.7537 0.3926 0.6511 0.060 Uiso 1 1 calc R U . . .
C127 C 0.8796(4) 0.36771(18) 0.59571(18) 0.0491(9) Uani 1 1 d . U . . .
H127 H 0.9358 0.3956 0.6081 0.059 Uiso 1 1 calc R U . . .
C128 C 0.9082(4) 0.33001(17) 0.55326(16) 0.0415(8) Uani 1 1 d . U . . .
H128 H 0.9837 0.3310 0.5365 0.050 Uiso 1 1 calc R U . . .
C129 C 1.1223(3) 0.20698(17) 0.37927(16) 0.0389(8) Uani 1 1 d . U . . .
H129 H 1.1487 0.2340 0.4071 0.047 Uiso 1 1 calc R U . . .
C130 C 1.1966(3) 0.18600(19) 0.33791(17) 0.0455(9) Uani 1 1 d . U . . .
H130 H 1.2763 0.1983 0.3379 0.055 Uiso 1 1 calc R U . . .
C131 C 1.1578(3) 0.14748(18) 0.29642(18) 0.0459(9) Uani 1 1 d . U . . .
H131 H 1.2110 0.1347 0.2683 0.055 Uiso 1 1 calc R U . . .
C132 C 1.0426(3) 0.12724(17) 0.29521(16) 0.0386(8) Uani 1 1 d . U . . .
H132 H 1.0158 0.1009 0.2669 0.046 Uiso 1 1 calc R U . . .
Fe Fe 0.74949(4) 0.05887(2) 0.51649(2) 0.02004(10) Uani 1 1 d . U . . .
O201 O 0.9443(2) 0.03787(12) 0.44073(10) 0.0375(6) Uani 1 1 d . U . . .
O202 O 0.5961(2) -0.02430(11) 0.45944(10) 0.0354(6) Uani 1 1 d . U . . .
C201 C 0.8669(3) 0.04677(15) 0.47023(13) 0.0250(6) Uani 1 1 d . U . . .
C202 C 0.6555(3) 0.00888(14) 0.48166(13) 0.0238(6) Uani 1 1 d . U . . .
C203 C 0.6769(3) 0.10532(16) 0.58395(13) 0.0303(6) Uani 1 1 d . U . . .
H203 H 0.6125 0.1314 0.5808 0.036 Uiso 1 1 calc R U . . .
C204 C 0.7966(3) 0.12002(16) 0.57842(14) 0.0305(6) Uani 1 1 d . U . . .
H204 H 0.8271 0.1577 0.5709 0.037 Uiso 1 1 calc R U . . .
C205 C 0.8633(3) 0.06828(16) 0.58618(13) 0.0291(6) Uani 1 1 d . U . . .
H205 H 0.9465 0.0655 0.5848 0.035 Uiso 1 1 calc R U . . .
C206 C 0.7854(3) 0.02184(16) 0.59624(13) 0.0286(6) Uani 1 1 d . U . . .
H206 H 0.8064 -0.0177 0.6027 0.034 Uiso 1 1 calc R U . . .
C207 C 0.6697(3) 0.04485(16) 0.59498(13) 0.0300(6) Uani 1 1 d . U . . .
H207 H 0.5995 0.0234 0.6006 0.036 Uiso 1 1 calc R U . . .
Na1 Na 0.6742(3) 0.3330(2) 0.2436(2) 0.0306(6) Uani 0.707(4) 1 d . U P A 1
N31A N 0.9335(7) 0.3267(5) 0.2306(3) 0.0351(9) Uani 0.707(4) 1 d . U P A 1
N32A N 0.391(2) 0.3311(10) 0.2618(11) 0.0364(17) Uani 0.707(4) 1 d . U P A 1
C31A C 0.9690(4) 0.3854(2) 0.2096(2) 0.0258(9) Uani 0.707(4) 1 d . U P A 1
H31A H 1.0480 0.3826 0.1927 0.031 Uiso 0.707(4) 1 calc R U P A 1
H31B H 0.9741 0.4126 0.2420 0.031 Uiso 0.707(4) 1 calc R U P A 1
C32A C 0.8844(10) 0.4098(5) 0.1661(6) 0.0301(14) Uani 0.707(4) 1 d . U P A 1
H32A H 0.9131 0.4478 0.1521 0.036 Uiso 0.707(4) 1 calc R U P A 1
H32B H 0.8773 0.3828 0.1335 0.036 Uiso 0.707(4) 1 calc R U P A 1
O31A O 0.7736(6) 0.4168(2) 0.1923(3) 0.0287(11) Uani 0.707(4) 1 d . U P A 1
C33A C 0.6999(18) 0.4530(8) 0.1609(7) 0.0271(18) Uani 0.707(4) 1 d . U P A 1
H33A H 0.6743 0.4326 0.1260 0.032 Uiso 0.707(4) 1 calc R U P A 1
H33B H 0.7434 0.4885 0.1497 0.032 Uiso 0.707(4) 1 calc R U P A 1
C34A C 0.5938(7) 0.4702(5) 0.1945(6) 0.0301(15) Uani 0.707(4) 1 d . U P A 1
H34A H 0.6189 0.4887 0.2305 0.036 Uiso 0.707(4) 1 calc R U P A 1
H34B H 0.5459 0.4986 0.1729 0.036 Uiso 0.707(4) 1 calc R U P A 1
O32A O 0.5264(9) 0.4201(6) 0.2059(5) 0.0312(12) Uani 0.707(4) 1 d . U P A 1
C35A C 0.4275(8) 0.4353(5) 0.2387(4) 0.0341(18) Uani 0.707(4) 1 d . U P A 1
H35A H 0.3921 0.4718 0.2241 0.041 Uiso 0.707(4) 1 calc R U P A 1
H35B H 0.4520 0.4419 0.2785 0.041 Uiso 0.707(4) 1 calc R U P A 1
C36A C 0.3384(11) 0.3866(5) 0.2358(4) 0.0363(16) Uani 0.707(4) 1 d . U P A 1
H36A H 0.3157 0.3792 0.1959 0.044 Uiso 0.707(4) 1 calc R U P A 1
H36B H 0.2670 0.3979 0.2567 0.044 Uiso 0.707(4) 1 calc R U P A 1
C41A C 0.9882(5) 0.3152(3) 0.2840(3) 0.0543(14) Uani 0.707(4) 1 d . U P A 1
H41A H 1.0712 0.3279 0.2826 0.065 Uiso 0.707(4) 1 calc R U P A 1
H41B H 0.9875 0.2727 0.2909 0.065 Uiso 0.707(4) 1 calc R U P A 1
C42A C 0.9305(6) 0.3448(3) 0.3317(3) 0.0523(14) Uani 0.707(4) 1 d . U P A 1
H42A H 0.9699 0.3342 0.3678 0.063 Uiso 0.707(4) 1 calc R U P A 1
H42B H 0.9358 0.3876 0.3270 0.063 Uiso 0.707(4) 1 calc R U P A 1
O41A O 0.8103(4) 0.3272(2) 0.33271(15) 0.0492(10) Uani 0.707(4) 1 d . U P A 1
C43A C 0.7555(11) 0.3450(5) 0.3833(5) 0.0541(19) Uani 0.707(4) 1 d . U P A 1
H43A H 0.7350 0.3868 0.3814 0.065 Uiso 0.707(4) 1 calc R U P A 1
H43B H 0.8087 0.3386 0.4161 0.065 Uiso 0.707(4) 1 calc R U P A 1
C44A C 0.6491(7) 0.3095(5) 0.3888(4) 0.0467(15) Uani 0.707(4) 1 d . U P A 1
H44A H 0.6687 0.2678 0.3835 0.056 Uiso 0.707(4) 1 calc R U P A 1
H44B H 0.6163 0.3144 0.4271 0.056 Uiso 0.707(4) 1 calc R U P A 1
O42A O 0.5639(3) 0.3271(2) 0.34701(16) 0.0422(9) Uani 0.707(4) 1 d . U P A 1
C45A C 0.4554(6) 0.2976(3) 0.3528(3) 0.0465(14) Uani 0.707(4) 1 d . U P A 1
H45A H 0.4353 0.2943 0.3933 0.056 Uiso 0.707(4) 1 calc R U P A 1
H45B H 0.4613 0.2579 0.3369 0.056 Uiso 0.707(4) 1 calc R U P A 1
C46A C 0.3624(8) 0.3311(4) 0.3222(4) 0.0435(16) Uani 0.707(4) 1 d . U P A 1
H46A H 0.2848 0.3128 0.3280 0.052 Uiso 0.707(4) 1 calc R U P A 1
H46B H 0.3593 0.3716 0.3366 0.052 Uiso 0.707(4) 1 calc R U P A 1
C51A C 0.9605(4) 0.2817(2) 0.1892(3) 0.0468(13) Uani 0.707(4) 1 d . U P A 1
H51A H 1.0453 0.2725 0.1916 0.056 Uiso 0.707(4) 1 calc R U P A 1
H51B H 0.9438 0.2969 0.1508 0.056 Uiso 0.707(4) 1 calc R U P A 1
C52A C 0.8904(6) 0.2259(3) 0.1979(3) 0.0421(15) Uani 0.707(4) 1 d . U P A 1
H52A H 0.9037 0.1986 0.1662 0.050 Uiso 0.707(4) 1 calc R U P A 1
H52B H 0.9152 0.2066 0.2336 0.050 Uiso 0.707(4) 1 calc R U P A 1
O51A O 0.7704(5) 0.2414(2) 0.2004(2) 0.0317(10) Uani 0.707(4) 1 d . U P A 1
C53A C 0.6942(5) 0.1907(2) 0.1958(3) 0.0349(11) Uani 0.707(4) 1 d . U P A 1
H53A H 0.7246 0.1591 0.2205 0.042 Uiso 0.707(4) 1 calc R U P A 1
H53B H 0.6932 0.1763 0.1563 0.042 Uiso 0.707(4) 1 calc R U P A 1
C54A C 0.5747(5) 0.2061(3) 0.2128(3) 0.0368(12) Uani 0.707(4) 1 d . U P A 1
H54A H 0.5189 0.1763 0.1986 0.044 Uiso 0.707(4) 1 calc R U P A 1
H54B H 0.5702 0.2069 0.2546 0.044 Uiso 0.707(4) 1 calc R U P A 1
O52A O 0.5434(9) 0.2610(4) 0.1909(5) 0.0332(10) Uani 0.707(4) 1 d . U P A 1
C55A C 0.4246(11) 0.2705(5) 0.1792(6) 0.0343(19) Uani 0.707(4) 1 d . U P A 1
H55A H 0.3926 0.2367 0.1582 0.041 Uiso 0.707(4) 1 calc R U P A 1
H55B H 0.4165 0.3053 0.1547 0.041 Uiso 0.707(4) 1 calc R U P A 1
C56A C 0.3530(12) 0.2796(5) 0.2327(3) 0.0378(17) Uani 0.707(4) 1 d . U P A 1
H56A H 0.2687 0.2832 0.2226 0.045 Uiso 0.707(4) 1 calc R U P A 1
H56B H 0.3624 0.2455 0.2580 0.045 Uiso 0.707(4) 1 calc R U P A 1
Na2 Na 0.6987(8) 0.3307(6) 0.2405(6) 0.0314(12) Uani 0.293(4) 1 d . U P A 2
N31B N 0.9199(18) 0.3293(12) 0.2401(9) 0.0362(15) Uani 0.293(4) 1 d . U P A 2
N32B N 0.379(6) 0.335(3) 0.261(3) 0.0364(17) Uani 0.293(4) 1 d . U P A 2
C31B C 0.9525(13) 0.3503(8) 0.1865(7) 0.056(3) Uani 0.293(4) 1 d . U P A 2
H31C H 0.9388 0.3190 0.1584 0.068 Uiso 0.293(4) 1 calc R U P A 2
H31D H 1.0378 0.3584 0.1874 0.068 Uiso 0.293(4) 1 calc R U P A 2
C32B C 0.894(3) 0.4010(16) 0.1675(16) 0.040(3) Uani 0.293(4) 1 d . U P A 2
H32C H 0.8997 0.4035 0.1258 0.048 Uiso 0.293(4) 1 calc R U P A 2
H32D H 0.9327 0.4357 0.1839 0.048 Uiso 0.293(4) 1 calc R U P A 2
O31B O 0.7717(16) 0.4017(6) 0.1827(8) 0.033(2) Uani 0.293(4) 1 d . U P A 2
C33B C 0.695(5) 0.447(2) 0.154(2) 0.035(4) Uani 0.293(4) 1 d . U P A 2
H33C H 0.7428 0.4796 0.1393 0.041 Uiso 0.293(4) 1 calc R U P A 2
H33D H 0.6493 0.4297 0.1223 0.041 Uiso 0.293(4) 1 calc R U P A 2
C34B C 0.617(2) 0.4669(13) 0.1992(16) 0.035(3) Uani 0.293(4) 1 d . U P A 2
H34C H 0.5704 0.5008 0.1860 0.042 Uiso 0.293(4) 1 calc R U P A 2
H34D H 0.6640 0.4790 0.2326 0.042 Uiso 0.293(4) 1 calc R U P A 2
O32B O 0.538(2) 0.4188(15) 0.2145(13) 0.034(2) Uani 0.293(4) 1 d . U P A 2
C35B C 0.446(2) 0.4332(12) 0.2531(11) 0.033(3) Uani 0.293(4) 1 d . U P A 2
H35C H 0.4116 0.4717 0.2437 0.040 Uiso 0.293(4) 1 calc R U P A 2
H35D H 0.4764 0.4345 0.2925 0.040 Uiso 0.293(4) 1 calc R U P A 2
C36B C 0.355(3) 0.3866(14) 0.2471(12) 0.038(3) Uani 0.293(4) 1 d . U P A 2
H36C H 0.2866 0.3985 0.2698 0.046 Uiso 0.293(4) 1 calc R U P A 2
H36D H 0.3290 0.3863 0.2070 0.046 Uiso 0.293(4) 1 calc R U P A 2
C41B C 0.9642(13) 0.3566(8) 0.2912(8) 0.058(3) Uani 0.293(4) 1 d . U P A 2
H41C H 1.0222 0.3866 0.2803 0.069 Uiso 0.293(4) 1 calc R U P A 2
H41D H 1.0068 0.3267 0.3136 0.069 Uiso 0.293(4) 1 calc R U P A 2
C42B C 0.8773(15) 0.3844(9) 0.3285(8) 0.066(3) Uani 0.293(4) 1 d . U P A 2
H42C H 0.9095 0.3817 0.3675 0.079 Uiso 0.293(4) 1 calc R U P A 2
H42D H 0.8764 0.4263 0.3186 0.079 Uiso 0.293(4) 1 calc R U P A 2
O41B O 0.7669(9) 0.3679(4) 0.3311(4) 0.0420(17) Uani 0.293(4) 1 d . U P A 2
C43B C 0.742(3) 0.3311(14) 0.3800(12) 0.053(3) Uani 0.293(4) 1 d . U P A 2
H43C H 0.7888 0.2950 0.3774 0.063 Uiso 0.293(4) 1 calc R U P A 2
H43D H 0.7660 0.3518 0.4149 0.063 Uiso 0.293(4) 1 calc R U P A 2
C44B C 0.6189(19) 0.3156(15) 0.3841(12) 0.054(3) Uani 0.293(4) 1 d . U P A 2
H44C H 0.6067 0.2909 0.4178 0.065 Uiso 0.293(4) 1 calc R U P A 2
H44D H 0.5710 0.3513 0.3883 0.065 Uiso 0.293(4) 1 calc R U P A 2
O42B O 0.5844(9) 0.2861(5) 0.3363(4) 0.0477(18) Uani 0.293(4) 1 d . U P A 2
C45B C 0.4645(16) 0.2693(8) 0.3417(8) 0.053(3) Uani 0.293(4) 1 d . U P A 2
H45C H 0.4484 0.2613 0.3821 0.064 Uiso 0.293(4) 1 calc R U P A 2
H45D H 0.4514 0.2327 0.3204 0.064 Uiso 0.293(4) 1 calc R U P A 2
C46B C 0.379(2) 0.3145(10) 0.3206(11) 0.045(3) Uani 0.293(4) 1 d . U P A 2
H46C H 0.2990 0.2995 0.3282 0.054 Uiso 0.293(4) 1 calc R U P A 2
H46D H 0.3896 0.3495 0.3446 0.054 Uiso 0.293(4) 1 calc R U P A 2
C51B C 0.9583(12) 0.2667(6) 0.2410(7) 0.049(3) Uani 0.293(4) 1 d . U P A 2
H51C H 1.0275 0.2628 0.2162 0.059 Uiso 0.293(4) 1 calc R U P A 2
H51D H 0.9844 0.2571 0.2800 0.059 Uiso 0.293(4) 1 calc R U P A 2
C52B C 0.8831(14) 0.2289(7) 0.2256(6) 0.035(2) Uani 0.293(4) 1 d . U P A 2
H52C H 0.8945 0.1962 0.2524 0.042 Uiso 0.293(4) 1 calc R U P A 2
H52D H 0.9114 0.2147 0.1887 0.042 Uiso 0.293(4) 1 calc R U P A 2
O51B O 0.7666(13) 0.2332(6) 0.2191(5) 0.034(2) Uani 0.293(4) 1 d . U P A 2
C53B C 0.6876(13) 0.1992(6) 0.2223(7) 0.0346(19) Uani 0.293(4) 1 d . U P A 2
H53C H 0.6622 0.1988 0.2622 0.042 Uiso 0.293(4) 1 calc R U P A 2
H53D H 0.7202 0.1602 0.2141 0.042 Uiso 0.293(4) 1 calc R U P A 2
C54B C 0.5763(13) 0.2064(7) 0.1853(6) 0.034(2) Uani 0.293(4) 1 d . U P A 2
H54C H 0.5926 0.1996 0.1447 0.040 Uiso 0.293(4) 1 calc R U P A 2
H54D H 0.5124 0.1803 0.1976 0.040 Uiso 0.293(4) 1 calc R U P A 2
O52B O 0.549(2) 0.2688(9) 0.1968(12) 0.0342(17) Uani 0.293(4) 1 d . U P A 2
C55B C 0.430(3) 0.2820(15) 0.1738(16) 0.035(3) Uani 0.293(4) 1 d . U P A 2
H55C H 0.4331 0.3191 0.1524 0.043 Uiso 0.293(4) 1 calc R U P A 2
H55D H 0.4061 0.2508 0.1473 0.043 Uiso 0.293(4) 1 calc R U P A 2
C56B C 0.345(3) 0.2869(12) 0.2190(9) 0.037(3) Uani 0.293(4) 1 d . U P A 2
H56C H 0.3393 0.2492 0.2393 0.045 Uiso 0.293(4) 1 calc R U P A 2
H56D H 0.2665 0.2957 0.2025 0.045 Uiso 0.293(4) 1 calc R U P A 2
Cl1A Cl 0.5901(3) 0.56621(16) 0.34905(14) 0.0546(9) Uani 0.377(3) 1 d D U P B 1
Cl2A Cl 0.4101(4) 0.4815(2) 0.4072(2) 0.0929(17) Uani 0.377(3) 1 d D U P B 1
C1A C 0.6367(5) 0.5186(4) 0.4003(4) 0.0733(10) Uiso 0.377(3) 1 d DG U P B 1
C2A C 0.5548(5) 0.4812(4) 0.4241(4) 0.0733(10) Uiso 0.377(3) 1 d DG U P B 1
C3A C 0.5893(6) 0.4422(4) 0.4661(4) 0.0733(10) Uiso 0.377(3) 1 d DG U P B 1
H3A H 0.5333 0.4167 0.4824 0.088 Uiso 0.377(3) 1 calc R U P B 1
C4A C 0.7058(7) 0.4406(4) 0.4842(4) 0.0733(10) Uiso 0.377(3) 1 d DG U P B 1
H4A H 0.7293 0.4139 0.5129 0.088 Uiso 0.377(3) 1 calc R U P B 1
C5A C 0.7877(5) 0.4779(4) 0.4604(4) 0.0733(10) Uiso 0.377(3) 1 d DG U P B 1
H5A H 0.8672 0.4768 0.4728 0.088 Uiso 0.377(3) 1 calc R U P B 1
C6A C 0.7532(5) 0.5169(4) 0.4185(4) 0.0733(10) Uiso 0.377(3) 1 d DG U P B 1
H6A H 0.8092 0.5424 0.4022 0.088 Uiso 0.377(3) 1 calc R U P B 1
Cl1B Cl 0.5636(12) 0.5539(7) 0.3590(7) 0.0791(17) Uiso 0.123(3) 1 d D U P B 2
Cl2B Cl 0.4922(10) 0.4520(6) 0.4402(6) 0.0791(17) Uiso 0.123(3) 1 d D U P B 2
C1B C 0.6663(11) 0.5230(9) 0.4030(9) 0.0733(10) Uiso 0.123(3) 1 d DG U P B 2
C2B C 0.6317(11) 0.4769(9) 0.4371(9) 0.0733(10) Uiso 0.123(3) 1 d DG U P B 2
C3B C 0.7111(14) 0.4522(11) 0.4752(11) 0.0733(10) Uiso 0.123(3) 1 d DG U P B 2
H3B H 0.6874 0.4207 0.4985 0.088 Uiso 0.123(3) 1 calc R U P B 2
C4B C 0.8250(13) 0.4736(13) 0.4792(12) 0.0733(10) Uiso 0.123(3) 1 d DG U P B 2
H4B H 0.8792 0.4568 0.5053 0.088 Uiso 0.123(3) 1 calc R U P B 2
C5B C 0.8596(11) 0.5198(12) 0.4451(11) 0.0733(10) Uiso 0.123(3) 1 d DG U P B 2
H5B H 0.9375 0.5344 0.4479 0.088 Uiso 0.123(3) 1 calc R U P B 2
C6B C 0.7803(12) 0.5445(11) 0.4070(11) 0.0733(10) Uiso 0.123(3) 1 d DG U P B 2
H6B H 0.8039 0.5760 0.3838 0.088 Uiso 0.123(3) 1 calc R U P B 2
Cl3A Cl 0.6557(7) 0.5050(2) 0.61415(19) 0.109(2) Uani 0.344(3) 1 d D U P C -1
Cl4A Cl 0.8607(5) 0.5891(3) 0.5824(4) 0.152(4) Uani 0.344(3) 1 d D U P C -1
C11A C 0.6328(6) 0.5584(4) 0.5648(4) 0.0791(17) Uiso 0.344(3) 1 d DG U P C -1
C12A C 0.7256(6) 0.5956(4) 0.5528(4) 0.0791(17) Uiso 0.344(3) 1 d DG U P C -1
C13A C 0.7095(7) 0.6414(4) 0.5150(4) 0.0733(10) Uiso 0.344(3) 1 d DG U P C -1
H13A H 0.7729 0.6668 0.5068 0.088 Uiso 0.344(3) 1 calc R U P C -1
C14A C 0.6006(8) 0.6500(4) 0.4892(4) 0.0733(10) Uiso 0.344(3) 1 d DG U P C -1
H14A H 0.5897 0.6813 0.4634 0.088 Uiso 0.344(3) 1 calc R U P C -1
C15A C 0.5079(6) 0.6128(4) 0.5012(4) 0.0733(10) Uiso 0.344(3) 1 d DG U P C -1
H15A H 0.4335 0.6186 0.4836 0.088 Uiso 0.344(3) 1 calc R U P C -1
C16A C 0.5240(6) 0.5670(4) 0.5390(4) 0.0733(10) Uiso 0.344(3) 1 d DG U P C -1
H16A H 0.4606 0.5416 0.5472 0.088 Uiso 0.344(3) 1 calc R U P C -1
Cl3B Cl 0.5390(9) 0.5350(6) 0.5795(6) 0.0791(17) Uiso 0.156(3) 1 d D U P C -2
Cl4B Cl 0.8100(8) 0.5472(4) 0.6049(4) 0.0791(17) Uiso 0.156(3) 1 d D U P C -2
C11B C 0.6213(9) 0.5856(7) 0.5444(7) 0.0733(10) Uiso 0.156(3) 1 d DG U P C -2
C12B C 0.7365(10) 0.5944(6) 0.5624(7) 0.0733(10) Uiso 0.156(3) 1 d DG U P C -2
C13B C 0.8033(12) 0.6384(7) 0.5384(8) 0.0733(10) Uiso 0.156(3) 1 d DG U P C -2
H13B H 0.8821 0.6444 0.5507 0.088 Uiso 0.156(3) 1 calc R U P C -2
C14B C 0.7550(15) 0.6736(7) 0.4963(9) 0.0733(10) Uiso 0.156(3) 1 d DG U P C -2
H14B H 0.8008 0.7037 0.4799 0.088 Uiso 0.156(3) 1 calc R U P C -2
C15B C 0.6398(15) 0.6648(8) 0.4783(8) 0.0733(10) Uiso 0.156(3) 1 d DG U P C -2
H15B H 0.6068 0.6888 0.4496 0.088 Uiso 0.156(3) 1 calc R U P C -2
C16B C 0.5730(12) 0.6208(8) 0.5023(8) 0.0733(10) Uiso 0.156(3) 1 d DG U P C -2
H16B H 0.4942 0.6147 0.4900 0.088 Uiso 0.156(3) 1 calc R U P C -2
Cl5A Cl 0.1182(7) 0.5140(3) 0.5285(3) 0.118(3) Uiso 0.275(3) 1 d D . P D -1
Cl6A Cl 0.1194(9) 0.4106(4) 0.4419(3) 0.119(4) Uiso 0.275(3) 1 d D . P D -1
C21A C 0.2060(10) 0.4547(4) 0.5406(4) 0.0733(10) Uiso 0.275(3) 1 d DG U P D -1
C22A C 0.2056(10) 0.4103(4) 0.5006(4) 0.0733(10) Uiso 0.275(3) 1 d DG U P D -1
C23A C 0.2807(11) 0.3630(4) 0.5071(5) 0.0733(10) Uiso 0.275(3) 1 d DG U P D -1
H23A H 0.2804 0.3327 0.4797 0.088 Uiso 0.275(3) 1 calc R U P D -1
C24A C 0.3561(10) 0.3601(5) 0.5536(5) 0.0733(10) Uiso 0.275(3) 1 d DG U P D -1
H24A H 0.4075 0.3277 0.5580 0.088 Uiso 0.275(3) 1 calc R U P D -1
C25A C 0.3565(10) 0.4044(5) 0.5936(5) 0.0733(10) Uiso 0.275(3) 1 d DG U P D -1
H25A H 0.4081 0.4024 0.6254 0.088 Uiso 0.275(3) 1 calc R U P D -1
C26A C 0.2815(10) 0.4518(5) 0.5871(4) 0.0733(10) Uiso 0.275(3) 1 d DG U P D -1
H26A H 0.2817 0.4821 0.6145 0.088 Uiso 0.275(3) 1 calc R U P D -1
Cl5B Cl 0.3578(8) 0.4260(4) 0.6165(3) 0.113(3) Uiso 0.225(3) 1 d D . P D -2
Cl6B Cl 0.1660(7) 0.5048(3) 0.5602(4) 0.110(3) Uiso 0.225(3) 1 d D . P D -2
C21B C 0.2952(11) 0.4057(4) 0.5533(4) 0.0733(10) Uiso 0.225(3) 1 d DG U P D -2
C22B C 0.2157(10) 0.4438(4) 0.5279(4) 0.0733(10) Uiso 0.225(3) 1 d DG U P D -2
C23B C 0.1551(12) 0.4271(5) 0.4792(5) 0.0733(10) Uiso 0.225(3) 1 d DG U P D -2
H23B H 0.1008 0.4531 0.4619 0.088 Uiso 0.225(3) 1 calc R U P D -2
C24B C 0.1741(12) 0.3724(5) 0.4558(5) 0.0733(10) Uiso 0.225(3) 1 d DG U P D -2
H24B H 0.1328 0.3610 0.4225 0.088 Uiso 0.225(3) 1 calc R U P D -2
C25B C 0.2537(13) 0.3343(4) 0.4812(5) 0.0733(10) Uiso 0.225(3) 1 d DG U P D -2
H25B H 0.2666 0.2969 0.4652 0.088 Uiso 0.225(3) 1 calc R U P D -2
C26B C 0.3142(13) 0.3510(4) 0.5299(5) 0.0733(10) Uiso 0.225(3) 1 d DG U P D -2
H26B H 0.3686 0.3250 0.5473 0.088 Uiso 0.225(3) 1 calc R U P D -2

loop_
_atom_site_aniso_label
_atom_site_aniso_U_11
_atom_site_aniso_U_22
_atom_site_aniso_U_33
_atom_site_aniso_U_23
_atom_site_aniso_U_13
_atom_site_aniso_U_12
Sn 0.01803(10) 0.02330(12) 0.02258(11) 0.00217(9) 0.00258(7) 0.00114(9)
N101 0.0230(11) 0.0252(14) 0.0213(11) 0.0029(9) 0.0029(8) 0.0013(10)
N102 0.0196(10) 0.0314(15) 0.0248(13) -0.0009(10) 0.0014(9) 0.0037(9)
N103 0.0250(11) 0.0227(12) 0.0319(14) 0.0019(9) 0.0002(10) 0.0000(10)
N104 0.0229(11) 0.0288(15) 0.0287(13) 0.0070(9) 0.0050(9) -0.0024(10)
N105 0.0302(12) 0.0283(16) 0.0287(14) 0.0048(11) 0.0091(10) 0.0037(11)
N106 0.0221(12) 0.0295(15) 0.0223(12) 0.0026(10) 0.0004(9) 0.0010(11)
N107 0.0269(12) 0.0318(16) 0.0351(15) -0.0067(12) -0.0003(11) 0.0064(11)
N108 0.0260(12) 0.0316(16) 0.0341(14) 0.0100(10) -0.0015(10) -0.0039(11)
C101 0.0293(12) 0.0228(17) 0.0234(13) 0.0047(11) 0.0058(10) 0.0039(12)
C102 0.0335(13) 0.0223(17) 0.0233(13) 0.0059(11) 0.0042(11) 0.0033(13)
C103 0.0303(13) 0.0255(17) 0.0210(13) 0.0047(11) 0.0008(10) 0.0023(13)
C104 0.0244(12) 0.0248(17) 0.0240(13) 0.0032(11) 0.0014(10) 0.0008(12)
C105 0.0191(11) 0.0268(17) 0.0246(14) 0.0041(10) -0.0005(10) 0.0043(11)
C106 0.0212(11) 0.0304(18) 0.0232(15) 0.0038(11) 0.0002(10) 0.0065(12)
C107 0.0211(12) 0.0348(19) 0.0260(16) 0.0009(12) -0.0013(11) 0.0087(12)
C108 0.0236(12) 0.0298(18) 0.0272(16) -0.0009(11) 0.0003(11) 0.0070(11)
C109 0.0297(13) 0.0267(17) 0.0307(17) -0.0022(12) -0.0021(12) 0.0034(12)
C110 0.0358(15) 0.0230(17) 0.0371(18) 0.0013(12) -0.0057(13) 0.0017(12)
C111 0.0370(15) 0.0227(17) 0.0370(18) 0.0056(11) -0.0057(13) -0.0041(12)
C112 0.0276(13) 0.0240(16) 0.0327(16) 0.0084(11) -0.0028(11) -0.0007(12)
C113 0.0234(13) 0.0282(18) 0.0329(16) 0.0120(11) 0.0016(11) -0.0022(12)
C114 0.0252(13) 0.037(2) 0.0364(17) 0.0167(12) 0.0046(12) 0.0006(13)
C115 0.0255(13) 0.034(2) 0.0359(17) 0.0148(12) 0.0095(12) 0.0027(12)
C116 0.0262(13) 0.0282(18) 0.0283(15) 0.0105(11) 0.0080(11) 0.0017(12)
C117 0.0453(17) 0.0258(19) 0.0262(15) 0.0020(13) 0.0084(13) 0.0018(15)
C118 0.0577(19) 0.029(2) 0.0238(16) -0.0007(14) 0.0034(13) -0.0011(17)
C119 0.0459(16) 0.0290(19) 0.0299(16) -0.0012(14) -0.0076(14) -0.0006(16)
C120 0.0348(15) 0.0257(18) 0.0274(15) 0.0044(12) -0.0026(12) 0.0006(13)
C121 0.0234(13) 0.036(2) 0.0282(17) 0.0032(13) 0.0007(12) 0.0022(13)
C122 0.0216(14) 0.043(2) 0.0360(19) 0.0065(13) 0.0050(12) 0.0036(13)
C123 0.0268(14) 0.048(2) 0.0314(18) 0.0000(14) 0.0075(13) 0.0123(14)
C124 0.0286(14) 0.047(2) 0.0292(17) -0.0046(14) 0.0007(13) 0.0101(14)
C125 0.0459(19) 0.031(2) 0.044(2) -0.0077(14) -0.0058(16) 0.0041(15)
C126 0.064(2) 0.032(2) 0.053(2) -0.0115(18) -0.0083(17) -0.0021(18)
C127 0.064(2) 0.033(2) 0.050(2) -0.0004(15) -0.0117(17) -0.0204(19)
C128 0.0461(19) 0.035(2) 0.043(2) 0.0070(14) -0.0074(15) -0.0141(15)
C129 0.0270(14) 0.043(2) 0.047(2) 0.0209(15) 0.0023(13) -0.0036(14)
C130 0.0238(16) 0.057(3) 0.056(2) 0.0310(15) 0.0101(14) 0.0013(15)
C131 0.0329(16) 0.050(3) 0.055(2) 0.0240(15) 0.0216(16) 0.0120(16)
C132 0.0346(16) 0.040(2) 0.0418(19) 0.0152(14) 0.0156(14) 0.0074(14)
Fe 0.0169(2) 0.0229(2) 0.0203(2) 0.00021(17) 0.00053(16) -0.00067(17)
O201 0.0260(12) 0.0503(17) 0.0364(14) -0.0044(12) 0.0080(9) 0.0045(11)
O202 0.0324(13) 0.0381(15) 0.0356(13) -0.0055(11) -0.0059(10) -0.0068(10)
C201 0.0201(13) 0.0296(18) 0.0254(13) 0.0004(12) -0.0013(10) 0.0026(12)
C202 0.0216(14) 0.0263(15) 0.0236(14) 0.0011(11) -0.0014(11) 0.0009(11)
C203 0.0326(14) 0.0373(16) 0.0209(13) -0.0018(12) 0.0001(12) 0.0072(13)
C204 0.0375(15) 0.0297(15) 0.0243(15) -0.0012(11) -0.0036(13) -0.0036(12)
C205 0.0243(14) 0.0379(18) 0.0250(14) -0.0010(13) -0.0057(11) -0.0008(11)
C206 0.0314(15) 0.0326(16) 0.0220(13) 0.0034(12) -0.0031(12) 0.0012(12)
C207 0.0272(13) 0.0409(17) 0.0219(13) 0.0012(13) 0.0020(12) -0.0037(13)
Na1 0.0307(14) 0.0301(11) 0.0309(12) 0.0050(9) -0.0005(10) -0.0019(11)
N31A 0.0284(16) 0.0319(19) 0.045(2) 0.0075(17) -0.0072(15) -0.0020(16)
N32A 0.038(5) 0.038(2) 0.0340(15) 0.0015(14) 0.009(2) -0.005(2)
C31A 0.0216(17) 0.029(2) 0.027(2) -0.0051(16) 0.0005(16) -0.0045(17)
C32A 0.031(2) 0.029(4) 0.031(3) 0.003(2) 0.0026(17) 0.002(2)
O31A 0.0254(14) 0.028(2) 0.033(2) 0.0051(19) -0.0006(15) -0.0003(16)
C33A 0.031(3) 0.021(4) 0.029(5) 0.003(3) -0.003(3) -0.003(3)
C34A 0.026(3) 0.026(2) 0.038(3) 0.001(2) -0.006(3) -0.0020(19)
O32A 0.030(2) 0.0255(16) 0.038(3) 0.004(2) 0.002(2) -0.0021(15)
C35A 0.031(3) 0.034(2) 0.037(5) 0.000(3) 0.000(3) 0.0025(19)
C36A 0.027(3) 0.043(2) 0.038(4) 0.000(3) -0.002(3) -0.001(2)
C41A 0.036(2) 0.069(4) 0.058(2) 0.025(2) -0.0149(18) -0.006(3)
C42A 0.053(2) 0.059(4) 0.044(3) 0.016(2) -0.0213(19) -0.023(3)
O41A 0.0483(16) 0.066(3) 0.0328(16) 0.0060(15) -0.0094(12) -0.0092(19)
C43A 0.062(3) 0.061(6) 0.038(2) -0.003(3) -0.014(2) 0.011(3)
C44A 0.056(3) 0.055(4) 0.030(2) 0.007(3) 0.004(2) 0.024(3)
O42A 0.0486(16) 0.045(3) 0.0334(16) 0.0149(15) 0.0025(13) 0.0049(17)
C45A 0.053(3) 0.047(4) 0.039(3) 0.013(3) 0.015(2) 0.002(3)
C46A 0.044(3) 0.049(5) 0.0372(19) 0.003(3) 0.018(2) 0.008(3)
C51A 0.0234(19) 0.034(2) 0.083(3) -0.007(2) -0.001(2) 0.0055(18)
C52A 0.0310(17) 0.035(2) 0.060(4) -0.008(3) -0.009(3) 0.0051(16)
O51A 0.0283(13) 0.0276(17) 0.039(3) 0.0066(17) -0.0035(19) -0.0012(12)
C53A 0.0366(19) 0.025(2) 0.043(3) 0.004(2) -0.001(3) -0.0017(15)
C54A 0.037(2) 0.028(2) 0.045(4) 0.009(2) 0.004(3) -0.0039(17)
O52A 0.0281(15) 0.028(2) 0.043(3) 0.0053(18) -0.0013(17) -0.0027(16)
C55A 0.029(2) 0.038(5) 0.036(3) -0.001(3) 0.000(2) 0.000(3)
C56A 0.033(3) 0.040(3) 0.040(4) 0.004(3) 0.008(3) -0.010(3)
Na2 0.029(2) 0.028(2) 0.037(2) 0.0034(19) 0.003(2) -0.0003(18)
N31B 0.029(2) 0.034(3) 0.045(4) -0.004(3) -0.006(2) 0.001(2)
N32B 0.038(5) 0.038(2) 0.0340(15) 0.0015(14) 0.009(2) -0.005(2)
C31B 0.032(4) 0.072(7) 0.065(5) 0.016(5) 0.013(5) 0.012(5)
C32B 0.033(3) 0.045(6) 0.043(6) 0.002(5) 0.012(5) -0.003(4)
O31B 0.026(3) 0.032(4) 0.040(4) 0.006(4) -0.002(3) -0.005(3)
C33B 0.037(5) 0.030(7) 0.036(7) 0.008(5) -0.003(5) -0.006(5)
C34B 0.031(6) 0.030(4) 0.044(6) 0.006(4) -0.004(5) -0.001(3)
O32B 0.030(3) 0.028(3) 0.045(5) 0.000(4) 0.002(3) 0.000(3)
C35B 0.033(5) 0.032(3) 0.034(8) 0.000(5) -0.001(5) 0.003(3)
C36B 0.033(6) 0.040(3) 0.041(7) 0.001(4) 0.002(5) -0.002(4)
C41B 0.039(3) 0.061(7) 0.072(5) -0.032(6) -0.016(4) 0.003(6)
C42B 0.061(5) 0.073(8) 0.063(6) -0.035(5) 0.005(4) -0.017(5)
O41B 0.051(3) 0.035(4) 0.040(3) -0.004(2) -0.003(2) 0.009(3)
C43B 0.062(5) 0.057(7) 0.039(3) 0.006(4) -0.007(4) 0.015(5)
C44B 0.064(5) 0.061(7) 0.037(4) 0.007(5) 0.009(5) 0.013(6)
O42B 0.052(3) 0.050(5) 0.041(3) 0.008(3) 0.014(3) 0.004(3)
C45B 0.053(4) 0.055(8) 0.052(7) 0.022(5) 0.019(4) 0.003(5)
C46B 0.050(5) 0.050(7) 0.034(3) 0.004(4) 0.021(5) 0.007(5)
C51B 0.035(3) 0.037(4) 0.075(7) -0.012(4) -0.016(6) 0.006(3)
C52B 0.032(3) 0.030(3) 0.043(7) 0.008(5) -0.009(5) 0.004(3)
O51B 0.030(2) 0.030(2) 0.041(5) 0.000(3) -0.002(3) 0.0016(19)
C53B 0.034(3) 0.028(2) 0.041(5) 0.006(3) -0.002(4) 0.000(2)
C54B 0.032(4) 0.030(3) 0.039(6) 0.003(5) 0.000(4) -0.003(3)
O52B 0.028(3) 0.028(3) 0.046(4) 0.007(4) -0.001(3) -0.002(2)
C55B 0.030(4) 0.041(7) 0.036(5) -0.003(5) 0.000(4) 0.003(4)
C56B 0.029(4) 0.041(5) 0.042(5) 0.001(5) 0.004(5) -0.008(5)
Cl1A 0.071(2) 0.050(2) 0.0427(17) 0.0180(13) 0.0127(15) 0.0039(16)
Cl2A 0.092(4) 0.092(4) 0.096(4) -0.033(3) 0.034(3) -0.021(3)
Cl3A 0.205(7) 0.072(3) 0.051(3) -0.003(2) -0.034(3) 0.050(4)
Cl4A 0.085(4) 0.213(9) 0.156(7) -0.080(7) -0.061(5) 0.039(5)

loop_
_atom_type_symbol
_atom_type_description
_atom_type_scat_dispersion_real
_atom_type_scat_dispersion_imag
_atom_type_scat_source
C C 0.0033 0.0016 'International Tables Vol C Tables 4.2.6.8 and 6.1.1.4'
H H 0.0000 0.0000 'International Tables Vol C Tables 4.2.6.8 and 6.1.1.4'
N N 0.0061 0.0033 'International Tables Vol C Tables 4.2.6.8 and 6.1.1.4'
O O 0.0106 0.0060 'International Tables Vol C Tables 4.2.6.8 and 6.1.1.4'
Cl Cl 0.1484 0.1585 'International Tables Vol C Tables 4.2.6.8 and 6.1.1.4'
Fe Fe 0.3463 0.8444 'International Tables Vol C Tables 4.2.6.8 and 6.1.1.4'
Sn Sn -0.6537 1.4246 'International Tables Vol C Tables 4.2.6.8 and 6.1.1.4'
Na Na 0.0362 0.0249 'International Tables Vol C Tables 4.2.6.8 and 6.1.1.4'

loop_
_geom_angle_atom_site_label_1
_geom_angle_atom_site_label_2
_geom_angle_atom_site_label_3
_geom_angle
N102 Sn N104 134.70(10)
N102 Sn N101 82.00(10)
N104 Sn N101 81.70(10)
N102 Sn N103 81.60(10)
N104 Sn N103 81.95(10)
N101 Sn N103 136.58(10)
N102 Sn Fe 113.89(7)
N104 Sn Fe 111.32(7)
N101 Sn Fe 115.07(7)
N103 Sn Fe 108.34(7)
C104 N101 C101 108.0(3)
C104 N101 Sn 125.39(19)
C101 N101 Sn 125.5(2)
C108 N102 C105 108.2(2)
C108 N102 Sn 123.9(2)
C105 N102 Sn 122.9(2)
C109 N103 C112 108.4(3)
C109 N103 Sn 124.5(2)
C112 N103 Sn 124.0(2)
C116 N104 C113 108.7(3)
C116 N104 Sn 122.8(2)
C113 N104 Sn 122.2(2)
C116 N105 C101 122.9(3)
C105 N106 C104 123.0(3)
C108 N107 C109 122.9(3)
C113 N108 C112 123.1(3)
N105 C101 N101 126.7(3)
N105 C101 C102 124.5(3)
N101 C101 C102 108.9(3)
C101 C102 C117 132.6(3)
C101 C102 C103 107.2(3)
C117 C102 C103 120.2(3)
C104 C103 C120 132.7(3)
C104 C103 C102 106.8(3)
C120 C103 C102 120.4(3)
N106 C104 N101 126.6(3)
N106 C104 C103 124.4(3)
N101 C104 C103 109.0(3)
N106 C105 N102 128.4(3)
N106 C105 C106 123.6(3)
N102 C105 C106 107.9(3)
C107 C106 C121 121.0(3)
C107 C106 C105 108.0(3)
C121 C106 C105 131.0(3)
C106 C107 C124 121.3(3)
C106 C107 C108 107.6(3)
C124 C107 C108 131.1(3)
N107 C108 N102 128.5(3)
N107 C108 C107 123.2(3)
N102 C108 C107 108.3(3)
N107 C109 N103 126.8(3)
N107 C109 C110 124.4(3)
N103 C109 C110 108.7(3)
C125 C110 C109 133.0(3)
C125 C110 C111 120.3(3)
C109 C110 C111 106.7(3)
C112 C111 C128 132.4(3)
C112 C111 C110 107.5(3)
C128 C111 C110 120.0(3)
N108 C112 N103 126.8(3)
N108 C112 C111 124.5(3)
N103 C112 C111 108.6(3)
N108 C113 N104 128.8(3)
N108 C113 C114 123.6(3)
N104 C113 C114 107.6(3)
C115 C114 C129 121.5(3)
C115 C114 C113 108.1(3)
C129 C114 C113 130.4(4)
C114 C115 C132 121.6(3)
C114 C115 C116 107.8(3)
C132 C115 C116 130.5(4)
N105 C116 N104 128.4(3)
N105 C116 C115 123.9(3)
N104 C116 C115 107.7(3)
C118 C117 C102 118.3(3)
C117 C118 C119 121.7(3)
C120 C119 C118 121.3(3)
C119 C120 C103 118.1(3)
C122 C121 C106 117.8(3)
C123 C122 C121 121.1(3)
C122 C123 C124 121.3(3)
C107 C124 C123 117.5(3)
C126 C125 C110 117.7(4)
C125 C126 C127 122.5(4)
C128 C127 C126 121.5(4)
C127 C128 C111 118.1(4)
C130 C129 C114 116.8(4)
C129 C130 C131 121.8(4)
C130 C131 C132 121.3(4)
C131 C132 C115 116.9(4)
C201 Fe C202 93.94(14)
C201 Fe C204 110.46(14)
C202 Fe C204 155.60(14)
C201 Fe C203 149.56(15)
C202 Fe C203 116.31(14)
C204 Fe C203 39.38(13)
C201 Fe C205 92.10(14)
C202 Fe C205 143.09(14)
C204 Fe C205 39.64(13)
C203 Fe C205 66.13(13)
C201 Fe C207 149.81(14)
C202 Fe C207 92.67(14)
C204 Fe C207 66.12(14)
C203 Fe C207 39.44(14)
C205 Fe C207 65.87(13)
C201 Fe C206 110.57(13)
C202 Fe C206 105.44(14)
C204 Fe C206 66.34(14)
C203 Fe C206 66.32(13)
C205 Fe C206 39.20(13)
C207 Fe C206 39.47(13)
C201 Fe Sn 89.04(10)
C202 Fe Sn 89.39(10)
C204 Fe Sn 91.35(10)
C203 Fe Sn 88.08(10)
C205 Fe Sn 127.12(10)
C207 Fe Sn 120.47(10)
C206 Fe Sn 154.03(10)
O201 C201 Fe 178.5(3)
O202 C202 Fe 178.7(3)
C204 C203 C207 108.0(3)
C204 C203 Fe 70.28(19)
C207 C203 Fe 70.42(19)
C203 C204 C205 107.7(3)
C203 C204 Fe 70.34(19)
C205 C204 Fe 70.29(19)
C206 C205 C204 108.5(3)
C206 C205 Fe 70.67(18)
C204 C205 Fe 70.07(18)
C205 C206 C207 107.5(3)
C205 C206 Fe 70.14(18)
C207 C206 Fe 70.06(18)
C203 C207 C206 108.3(3)
C203 C207 Fe 70.14(18)
C206 C207 Fe 70.47(18)
O52A Na1 O31A 121.3(4)
O52A Na1 O51A 61.7(3)
O31A Na1 O51A 103.6(2)
O52A Na1 O41A 134.7(3)
O31A Na1 O41A 99.2(2)
O51A Na1 O41A 91.5(2)
O52A Na1 O32A 87.8(4)
O31A Na1 O32A 64.6(3)
O51A Na1 O32A 136.3(4)
O41A Na1 O32A 130.9(4)
O52A Na1 O42A 97.6(3)
O31A Na1 O42A 131.8(3)
O51A Na1 O42A 120.5(2)
O41A Na1 O42A 63.53(17)
O32A Na1 O42A 92.3(3)
O52A Na1 N31A 119.7(4)
O31A Na1 N31A 62.7(3)
O51A Na1 N31A 59.7(2)
O41A Na1 N31A 59.8(2)
O32A Na1 N31A 127.3(4)
O42A Na1 N31A 123.3(3)
C41A N31A C51A 111.7(8)
C41A N31A C31A 110.1(7)
C51A N31A C31A 110.9(6)
C41A N31A Na1 110.1(4)
C51A N31A Na1 108.6(5)
C31A N31A Na1 105.2(5)
C56A N32A C46A 113.4(19)
C56A N32A C36A 112.2(16)
C46A N32A C36A 107.5(17)
N31A C31A C32A 112.9(7)
O31A C32A C31A 108.0(8)
C33A O31A C32A 111.6(9)
C33A O31A Na1 115.9(9)
C32A O31A Na1 121.6(5)
O31A C33A C34A 111.0(13)
O32A C34A C33A 109.2(11)
C34A O32A C35A 109.9(11)
C34A O32A Na1 108.8(5)
C35A O32A Na1 119.2(6)
O32A C35A C36A 109.2(10)
C35A C36A N32A 109.7(13)
N31A C41A C42A 113.4(6)
O41A C42A C41A 108.4(5)
C43A O41A C42A 111.3(6)
C43A O41A Na1 113.9(6)
C42A O41A Na1 122.3(3)
O41A C43A C44A 106.7(8)
O42A C44A C43A 109.7(8)
C45A O42A C44A 112.6(6)
C45A O42A Na1 120.9(4)
C44A O42A Na1 108.2(5)
O42A C45A C46A 108.9(6)
N32A C46A C45A 108.0(10)
N31A C51A C52A 113.0(6)
O51A C52A C51A 107.5(5)
C52A O51A C53A 111.8(5)
C52A O51A Na1 129.4(4)
C53A O51A Na1 115.1(4)
O51A C53A C54A 109.9(5)
O52A C54A C53A 110.4(7)
C55A O52A C54A 117.1(8)
C55A O52A Na1 123.8(7)
C54A O52A Na1 104.9(5)
O52A C55A C56A 112.6(12)
N32A C56A C55A 110.4(14)
O31B Na2 O51B 114.5(7)
O31B Na2 O41B 99.3(7)
O51B Na2 O41B 114.2(6)
O31B Na2 O52B 114.7(11)
O51B Na2 O52B 66.2(8)
O41B Na2 O52B 142.5(9)
O31B Na2 N31B 68.7(9)
O51B Na2 N31B 70.5(8)
O41B Na2 N31B 72.4(6)
O52B Na2 N31B 133.3(10)
O31B Na2 O32B 66.0(8)
O51B Na2 O32B 146.4(10)
O41B Na2 O32B 98.2(9)
O52B Na2 O32B 82.8(10)
N31B Na2 O32B 131.4(11)
O31B Na2 O42B 155.9(7)
O51B Na2 O42B 89.0(6)
O41B Na2 O42B 64.2(5)
O52B Na2 O42B 78.5(8)
N31B Na2 O42B 118.0(8)
O32B Na2 O42B 97.7(7)
O31B Na2 C53B 129.4(7)
O51B Na2 C53B 21.5(4)
O41B Na2 C53B 119.0(6)
O52B Na2 C53B 48.5(7)
N31B Na2 C53B 91.5(8)
O32B Na2 C53B 131.3(9)
O42B Na2 C53B 74.6(5)
C31B N31B C41B 121(2)
C31B N31B C51B 105.1(15)
C41B N31B C51B 107.7(19)
C31B N31B Na2 105.8(15)
C41B N31B Na2 109.3(11)
C51B N31B Na2 107.6(14)
C36B N32B C46B 122(5)
C36B N32B C56B 118(4)
C46B N32B C56B 113(4)
N31B C31B C32B 116(2)
C31B C32B O31B 113(2)
C32B O31B C33B 117(3)
C32B O31B Na2 119.9(14)
C33B O31B Na2 123(2)
C34B C33B O31B 104(3)
C33B C34B O32B 109(3)
C35B O32B C34B 116(3)
C35B O32B Na2 120.6(16)
C34B O32B Na2 101.5(14)
O32B C35B C36B 106(3)
N32B C36B C35B 120(4)
N31B C41B C42B 117.1(14)
O41B C42B C41B 123.5(14)
C42B O41B C43B 113.6(16)
C42B O41B Na2 110.9(9)
C43B O41B Na2 115.4(12)
C44B C43B O41B 113(2)
O42B C44B C43B 110(2)
C44B O42B C45B 109.1(14)
C44B O42B Na2 110.6(13)
C45B O42B Na2 128.4(10)
O42B C45B C46B 113.7(17)
N32B C46B C45B 121(3)
C52B C51B N31B 117.0(15)
C51B C52B O51B 130.5(15)
C53B O51B C52B 133.9(15)
C53B O51B Na2 110.3(11)
C52B O51B Na2 111.1(11)
O51B C53B C54B 120.7(14)
O51B C53B Na2 48.1(9)
C54B C53B Na2 90.4(9)
O52B C54B C53B 99.9(14)
C55B O52B C54B 108.8(18)
C55B O52B Na2 131.8(18)
C54B O52B Na2 119.2(15)
C56B C55B O52B 111(3)
C55B C56B N32B 111(4)
C2A C1A C6A 120.0
C2A C1A Cl1A 118.4(3)
C6A C1A Cl1A 121.6(3)
C1A C2A C3A 120.0
C1A C2A Cl2A 124.0(3)
C3A C2A Cl2A 116.0(3)
C2A C3A C4A 120.0
C5A C4A C3A 120.0
C4A C5A C6A 120.0
C5A C6A C1A 120.0
C2B C1B C6B 120.0
C2B C1B Cl1B 118.2(3)
C6B C1B Cl1B 121.8(3)
C3B C2B C1B 120.0
C3B C2B Cl2B 116.1(3)
C1B C2B Cl2B 123.7(3)
C2B C3B C4B 120.0
C3B C4B C5B 120.0
C6B C5B C4B 120.0
C5B C6B C1B 120.0
C12A C11A C16A 120.0
C12A C11A Cl3A 117.9(3)
C16A C11A Cl3A 122.0(3)
C11A C12A C13A 120.0
C11A C12A Cl4A 123.5(3)
C13A C12A Cl4A 116.5(3)
C14A C13A C12A 120.0
C13A C14A C15A 120.0
C14A C15A C16A 120.0
C15A C16A C11A 120.0
C12B C11B C16B 120.0
C12B C11B Cl3B 118.0(3)
C16B C11B Cl3B 121.8(3)
C13B C12B C11B 120.0
C13B C12B Cl4B 115.9(4)
C11B C12B Cl4B 123.3(4)
C12B C13B C14B 120.0
C15B C14B C13B 120.0
C16B C15B C14B 120.0
C15B C16B C11B 120.0
C22A C21A C26A 120.0
C22A C21A Cl5A 118.1(3)
C26A C21A Cl5A 121.8(3)
C21A C22A C23A 120.0
C21A C22A Cl6A 123.6(3)
C23A C22A Cl6A 116.4(3)
C24A C23A C22A 120.0
C23A C24A C25A 120.0
C26A C25A C24A 120.0
C25A C26A C21A 120.0
C22B C21B C26B 120.0
C22B C21B Cl5B 117.9(3)
C26B C21B Cl5B 121.8(3)
C23B C22B C21B 120.0
C23B C22B Cl6B 115.8(3)
C21B C22B Cl6B 123.0(3)
C22B C23B C24B 120.0
C23B C24B C25B 120.0
C26B C25B C24B 120.0
C25B C26B C21B 120.0

loop_
_geom_bond_atom_site_label_1
_geom_bond_atom_site_label_2
_geom_bond_distance
Sn N102 2.123(2)
Sn N104 2.126(2)
Sn N101 2.141(3)
Sn N103 2.147(3)
Sn Fe 2.5087(5)
N101 C104 1.388(4)
N101 C101 1.391(4)
N102 C108 1.401(4)
N102 C105 1.415(4)
N103 C109 1.386(4)
N103 C112 1.389(4)
N104 C116 1.407(4)
N104 C113 1.410(4)
N105 C116 1.290(4)
N105 C101 1.369(4)
N106 C105 1.292(4)
N106 C104 1.376(4)
N107 C108 1.300(4)
N107 C109 1.373(4)
N108 C113 1.296(4)
N108 C112 1.371(4)
C101 C102 1.405(5)
C102 C117 1.416(5)
C102 C103 1.424(4)
C103 C104 1.408(4)
C103 C120 1.415(5)
C105 C106 1.465(4)
C106 C107 1.384(5)
C106 C121 1.391(4)
C107 C124 1.388(5)
C107 C108 1.469(4)
C109 C110 1.414(5)
C110 C125 1.413(5)
C110 C111 1.423(5)
C111 C112 1.403(5)
C111 C128 1.418(5)
C113 C114 1.467(5)
C114 C115 1.383(5)
C114 C129 1.399(5)
C115 C132 1.393(5)
C115 C116 1.469(4)
C117 C118 1.368(5)
C118 C119 1.416(5)
C119 C120 1.380(5)
C121 C122 1.388(5)
C122 C123 1.380(5)
C123 C124 1.392(5)
C125 C126 1.366(5)
C126 C127 1.398(6)
C127 C128 1.367(6)
C129 C130 1.386(6)
C130 C131 1.389(6)
C131 C132 1.392(5)
Fe C201 1.758(3)
Fe C202 1.767(3)
Fe C204 2.094(3)
Fe C203 2.095(3)
Fe C205 2.097(3)
Fe C207 2.098(3)
Fe C206 2.104(3)
O201 C201 1.148(4)
O202 C202 1.143(4)
C203 C204 1.412(5)
C203 C207 1.415(5)
C204 C205 1.421(5)
C205 C206 1.409(5)
C206 C207 1.419(5)
Na1 O52A 2.543(7)
Na1 O31A 2.544(8)
Na1 O51A 2.587(7)
Na1 O41A 2.607(6)
Na1 O32A 2.755(8)
Na1 O42A 2.764(6)
Na1 N31A 2.975(9)
N31A C41A 1.427(11)
N31A C51A 1.459(10)
N31A C31A 1.492(11)
N32A C56A 1.43(3)
N32A C46A 1.47(3)
N32A C36A 1.53(2)
C31A C32A 1.510(10)
C32A O31A 1.420(12)
O31A C33A 1.39(2)
C33A C34A 1.506(17)
C34A O32A 1.410(17)
O32A C35A 1.418(14)
C35A C36A 1.511(12)
C41A C42A 1.475(10)
C42A O41A 1.428(7)
O41A C43A 1.413(13)
C43A C44A 1.467(14)
C44A O42A 1.435(8)
O42A C45A 1.416(8)
C45A C46A 1.491(10)
C51A C52A 1.525(9)
C52A O51A 1.414(8)
O51A C53A 1.455(8)
C53A C54A 1.465(9)
C54A O52A 1.407(11)
O52A C55A 1.396(16)
C55A C56A 1.526(14)
Na2 O31B 2.29(2)
Na2 O51B 2.425(19)
Na2 O41B 2.426(17)
Na2 O52B 2.443(19)
Na2 N31B 2.52(2)
Na2 O32B 2.79(2)
Na2 O42B 2.816(15)
Na2 C53B 3.05(2)
N31B C31B 1.41(3)
N31B C41B 1.45(3)
N31B C51B 1.50(3)
N32B C36B 1.27(7)
N32B C46B 1.49(7)
N32B C56B 1.52(7)
C31B C32B 1.41(3)
C32B O31B 1.44(3)
O31B C33B 1.51(6)
C33B C34B 1.47(5)
C34B O32B 1.47(4)
O32B C35B 1.44(4)
C35B C36B 1.49(3)
C41B C42B 1.48(2)
C42B O41B 1.315(18)
O41B C43B 1.46(3)
C43B C44B 1.45(3)
C44B O42B 1.37(3)
O42B C45B 1.43(2)
C45B C46B 1.51(2)
C51B C52B 1.27(2)
C52B O51B 1.34(2)
O51B C53B 1.19(2)
C53B C54B 1.54(2)
C54B O52B 1.49(3)
O52B C55B 1.48(4)
C55B C56B 1.46(4)
Cl1A C1A 1.712(5)
Cl2A C2A 1.692(5)
C1A C2A 1.3900
C1A C6A 1.3900
C2A C3A 1.3900
C3A C4A 1.3900
C4A C5A 1.3900
C5A C6A 1.3900
Cl1B C1B 1.712(5)
Cl2B C2B 1.692(5)
C1B C2B 1.3900
C1B C6B 1.3900
C2B C3B 1.3900
C3B C4B 1.3900
C4B C5B 1.3900
C5B C6B 1.3900
Cl3A C11A 1.711(5)
Cl4A C12A 1.691(5)
C11A C12A 1.3900
C11A C16A 1.3900
C12A C13A 1.3900
C13A C14A 1.3900
C14A C15A 1.3900
C15A C16A 1.3900
Cl3B C11B 1.712(5)
Cl4B C12B 1.693(5)
C11B C12B 1.3900
C11B C16B 1.3900
C12B C13B 1.3900
C13B C14B 1.3900
C14B C15B 1.3900
C15B C16B 1.3900
Cl5A C21A 1.711(5)
Cl6A C22A 1.691(5)
C21A C22A 1.3900
C21A C26A 1.3900
C22A C23A 1.3900
C23A C24A 1.3900
C24A C25A 1.3900
C25A C26A 1.3900
Cl5B C21B 1.713(5)
Cl6B C22B 1.694(5)
C21B C22B 1.3900
C21B C26B 1.3900
C22B C23B 1.3900
C23B C24B 1.3900
C24B C25B 1.3900
C25B C26B 1.3900
